data_1530091
loop_
_publ_author_name
'Hill, R.J.'

_publ_section_title
;
 Structure of Pb Sb2 O6 and its relationship to the crystal chemistry of
 Pb O2 in antimonial lead-acid batteries
;
_journal_name_full 'Journal of Solid State Chemistry'
_journal_page_first 12
_journal_page_last 18
_journal_volume 71
_journal_year 1987
_chemical_formula_sum 'O6 Pb Sb2'
_chemical_name_systematic 'Pb (Sb2 O6)'
_space_group_IT_number 162
_symmetry_space_group_name_Hall '-P 3 2'
_symmetry_space_group_name_H-M 'P -3 1 m'
_cell_angle_alpha 90
_cell_angle_beta 90
_cell_angle_gamma 120
_cell_formula_units_Z 1
_cell_length_a 5.3006
_cell_length_b 5.3006
_cell_length_c 5.3792
_cell_volume 130.888
_citation_journal_id_ASTM JSSCBI
_cod_data_source_file Hill_JSSCBI_1987_1488.cif
_cod_data_source_block O6Pb1Sb2
_cod_original_cell_volume 130.8876
_cod_original_formula_sum 'O6 Pb1 Sb2'
_cod_database_code 1530091

loop_
_symmetry_equiv_pos_as_xyz
x,y,z
-y,x-y,z
-x+y,-x,z
-y,-x,-z
x,x-y,-z
-x+y,y,-z
-x,-y,-z
y,-x+y,-z
x-y,x,-z
y,x,z
-x,-x+y,z
x-y,-y,z

loop_
_atom_site_label
_atom_site_type_symbol
_atom_site_fract_x
_atom_site_fract_y
_atom_site_fract_z
_atom_site_occupancy
_atom_site_U_iso_or_equiv
O1 O-2 0.37952 0 0.29531 1 0.0
Pb1 Pb+2 0 0 0 1 0.0
Sb1 Sb+5 0.3333 0.6667 0.5 1 0.0
